data_8000045
loop_
_publ_author_name
'Keita Osanai'
'Takayuki Ishida'
'Takashi Nogami'

_publ_section_title
;
 Structure and Magnetic Properties of a Honeycomb-like Copper(II)
 Complex Containing 4-Aminopyrimidine and Methoxide Bridges
;
_journal_issue 4
_journal_name_full 'Chemistry Letters'
_journal_page_first 620
_journal_paper_doi 10.1246/cl.2005.620
_journal_volume 34
_journal_year 2005
_chemical_formula_moiety 'C6 H12 Cu N4 O6 '
_chemical_formula_sum 'C6 H12 Cu N4 O6'
_chemical_formula_weight 299.73
_space_group_IT_number 148
_symmetry_cell_setting trigonal
_symmetry_space_group_name_Hall '-R 3'
_symmetry_space_group_name_H-M 'R -3 :H'
_cell_angle_alpha 90
_cell_angle_beta 90
_cell_angle_gamma 120
_cell_formula_units_Z 18
_cell_length_a 24.463(6)
_cell_length_b 24.463(6)
_cell_length_c 10.063(4)
_cell_measurement_reflns_used 27894
_cell_measurement_temperature 90.
_cell_measurement_theta_max 27.6
_cell_measurement_theta_min 1.7
_cell_volume 5215(2)
_computing_cell_refinement PROCESS-AUTO
_computing_data_collection PROCESS-AUTO
_computing_data_reduction CrystalStructure
_computing_publication_material 'CrystalStructure Ver. 3.5.1'
_computing_structure_refinement CRYSTALS
_computing_structure_solution SIR92
_diffrn_detector_area_resol_mean 10.00
_diffrn_measured_fraction_theta_full 1.0000
_diffrn_measured_fraction_theta_max 1.0000
_diffrn_measurement_device_type 'Rigaku RAXIS-RAPID'
_diffrn_measurement_method \w
_diffrn_radiation_type 'Mo K\a'
_diffrn_radiation_wavelength 0.7107
_diffrn_reflns_av_R_equivalents 0.049
_diffrn_reflns_limit_h_max 31
_diffrn_reflns_limit_h_min -31
_diffrn_reflns_limit_k_max 31
_diffrn_reflns_limit_k_min -31
_diffrn_reflns_limit_l_max 11
_diffrn_reflns_limit_l_min -13
_diffrn_reflns_number 39304
_diffrn_reflns_theta_full 27.48
_diffrn_reflns_theta_max 27.48
_exptl_absorpt_coefficient_mu 1.909
_exptl_absorpt_correction_T_max 0.826
_exptl_absorpt_correction_T_min 0.597
_exptl_absorpt_correction_type numerical
_exptl_absorpt_process_details
;
    Higashi, T. (1999). Program for Absorption Correction.
    Rigaku Corporation, Tokyo, Japan.
;
_exptl_crystal_colour blue
_exptl_crystal_density_diffrn 1.718
_exptl_crystal_density_method 'not measured'
_exptl_crystal_description needle
_exptl_crystal_F_000 2754.00
_exptl_crystal_size_max 0.40
_exptl_crystal_size_mid 0.10
_exptl_crystal_size_min 0.10
_refine_diff_density_max 1.79
_refine_diff_density_min -0.79
_refine_ls_extinction_coef 764(68)
_refine_ls_extinction_method 'Larson (1970) Crystallographic Computing eq. 22'
_refine_ls_goodness_of_fit_ref 1.960
_refine_ls_hydrogen_treatment refall
_refine_ls_number_parameters 152
_refine_ls_number_reflns 2665
_refine_ls_R_factor_gt 0.046
_refine_ls_shift/su_max 0.0000
_refine_ls_structure_factor_coef F
_refine_ls_weighting_details 'w = 1/[0.0005Fo^2^ + 3.2000\s(Fo^2^)]'
_refine_ls_weighting_scheme calc
_refine_ls_wR_factor_ref 0.085
_reflns_number_gt 2206
_reflns_number_total 2666
_reflns_threshold_expression F^2^>2.0\s(F^2^)
_cod_original_sg_symbol_Hall '- R 3'
_cod_original_sg_symbol_H-M 'R -3       '
_cod_original_formula_sum 'C6 H12 Cu N4 O6 '
_cod_database_code 8000045

loop_
_symmetry_equiv_pos_as_xyz
x,y,z
-x,-y,-z
x+1/3,y+2/3,z+2/3
-x+1/3,-y+2/3,-z+2/3
x+2/3,y+1/3,z+1/3
-x+2/3,-y+1/3,-z+1/3
-y,x-y,z
y,-x+y,-z
-y+1/3,x-y+2/3,z+2/3
y+1/3,-x+y+2/3,-z+2/3
-y+2/3,x-y+1/3,z+1/3
y+2/3,-x+y+1/3,-z+1/3
-x+y,-x,z
x-y,x,-z
-x+y+1/3,-x+2/3,z+2/3
x-y+1/3,x+2/3,-z+2/3
-x+y+2/3,-x+1/3,z+1/3
x-y+2/3,x+1/3,-z+1/3

loop_
_atom_site_label
_atom_site_type_symbol
_atom_site_fract_x
_atom_site_fract_y
_atom_site_fract_z
_atom_site_U_iso_or_equiv
_atom_site_adp_type
_atom_site_occupancy
_atom_site_symmetry_multiplicity
_atom_site_calc_flag
Cu(1) Cu 0.33790(3) 0.22515(3) 0.73020(6) 0.0120(2) Uani 1.00 1 d
O(1) O 0.3841(2) 0.1812(2) 0.7153(3) 0.0143(9) Uani 1.00 1 d
O(2) O 0.4144(2) 0.3212(2) 0.6452(3) 0.019(1) Uani 1.00 1 d
O(3) O 0.3945(2) 0.2728(2) 0.4567(4) 0.038(1) Uani 1.00 1 d
O(4) O 0.4600(2) 0.3734(2) 0.4661(3) 0.028(1) Uani 1.00 1 d
O(5) O 0.109(1) 0.067(1) 0.289(3) 0.31(1) Uiso 1.00 1 d
O(6) O 0.018(5) 0.067(3) -0.131(6) 0.82(6) Uiso 1.00 1 d
O(7) O 0.078(2) 0.044(2) 0.409(4) 0.49(2) Uiso 1.00 1 d
O(8) O 0.121(2) 0.099(2) -0.017(4) 0.43(2) Uiso 1.00 1 d
N(1) N 0.2783(2) 0.2572(2) 0.7214(4) 0.013(1) Uani 1.00 1 d
N(2) N 0.2231(2) 0.2921(2) 0.5827(4) 0.012(1) Uani 1.00 1 d
N(3) N 0.1346(2) 0.2929(2) 0.6609(4) 0.018(1) Uani 1.00 1 d
N(4) N 0.4232(2) 0.3222(2) 0.5214(4) 0.019(1) Uani 1.00 1 d
C(3) C 0.1881(3) 0.2582(3) 0.8069(5) 0.016(1) Uani 1.00 1 d
C(1) C 0.2685(2) 0.2789(2) 0.6077(5) 0.013(1) Uani 1.00 1 d
C(4) C 0.2365(3) 0.2472(2) 0.8223(5) 0.015(1) Uani 1.00 1 d
C(2) C 0.1807(2) 0.2814(2) 0.6825(5) 0.013(1) Uani 1.00 1 d
C(5) C 0.4514(3) 0.2137(3) 0.7151(6) 0.022(1) Uani 1.00 1 d
H(1) H 0.2972(2) 0.2861(2) 0.5373(5) 0.014(2) Uiso 1.00 1 d
H(2) H 0.1592(3) 0.2504(3) 0.8773(5) 0.020(2) Uiso 1.00 1 d
H(3) H 0.2415(3) 0.2313(2) 0.9046(5) 0.018(2) Uiso 1.00 1 d
H(4) H 0.1048(2) 0.2851(2) 0.7293(4) 0.025(2) Uiso 1.00 1 d
H(5) H 0.1308(2) 0.3089(2) 0.5775(4) 0.025(2) Uiso 1.00 1 d
H(6) H 0.4662(3) 0.2234(3) 0.6158(6) 0.027(2) Uiso 1.00 1 d
H(7) H 0.4704(3) 0.2545(3) 0.7641(6) 0.027(2) Uiso 1.00 1 d
H(8) H 0.4644(3) 0.1865(3) 0.7451(6) 0.027(2) Uiso 1.00 1 d

loop_
_atom_site_aniso_label
_atom_site_aniso_U_11
_atom_site_aniso_U_22
_atom_site_aniso_U_33
_atom_site_aniso_U_12
_atom_site_aniso_U_13
_atom_site_aniso_U_23
Cu(1) 0.0137(4) 0.0126(4) 0.0117(4) 0.0081(3) -0.0025(2) -0.0025(2)
O(1) 0.012(2) 0.014(2) 0.017(2) 0.008(2) -0.003(1) -0.004(1)
O(2) 0.022(2) 0.019(2) 0.012(2) 0.008(2) 0.002(1) -0.000(1)
O(3) 0.052(3) 0.019(2) 0.017(2) -0.003(2) -0.001(2) -0.007(2)
O(4) 0.035(3) 0.016(2) 0.014(2) -0.001(2) 0.003(2) 0.001(2)
N(1) 0.015(2) 0.013(2) 0.014(2) 0.008(2) -0.002(2) -0.001(2)
N(2) 0.011(2) 0.013(2) 0.012(2) 0.006(2) 0.001(2) 0.001(2)
N(3) 0.019(2) 0.028(3) 0.014(2) 0.017(2) 0.005(2) 0.006(2)
N(4) 0.019(2) 0.017(2) 0.015(2) 0.005(2) -0.001(2) -0.001(2)
C(3) 0.019(3) 0.019(3) 0.012(2) 0.010(2) 0.003(2) 0.002(2)
C(1) 0.014(2) 0.012(2) 0.010(2) 0.005(2) -0.000(2) -0.002(2)
C(4) 0.018(3) 0.017(3) 0.010(2) 0.010(2) -0.001(2) -0.001(2)
C(2) 0.014(3) 0.013(2) 0.013(2) 0.007(2) 0.001(2) 0.001(2)
C(5) 0.014(3) 0.020(3) 0.034(3) 0.010(2) -0.004(2) -0.007(2)

loop_
_atom_type_symbol
_atom_type_description
_atom_type_scat_dispersion_real
_atom_type_scat_dispersion_imag
_atom_type_scat_source
C C 0.003 0.002
;
International Tables for Crystallography
(1992, Vol. C, Tables 4.2.6.8 and 6.1.1.4)
;
N N 0.006 0.003
;
International Tables for Crystallography
(1992, Vol. C, Tables 4.2.6.8 and 6.1.1.4)
;
H H 0.000 0.000
;
International Tables for Crystallography
(1992, Vol. C, Table 6.1.1.4)
;
Cu Cu 0.320 1.265
;
International Tables for Crystallography
(1992, Vol. C, Tables 4.2.6.8 and 6.1.1.4)
;
O O 0.011 0.006
;
International Tables for Crystallography
(1992, Vol. C, Tables 4.2.6.8 and 6.1.1.4)
;

loop_
_geom_angle_atom_site_label_1
_geom_angle_atom_site_label_2
_geom_angle_atom_site_label_3
_geom_angle
_geom_angle_publ_flag
O(1) Cu(1) O(2) 97.9(2) yes
O(1) Cu(1) N(1) 168.6(1) yes
O(1) Cu(1) O1(10;0;0;1) 77.15(9) yes
O(1) Cu(1) N2(8;0;0;0) 95.1(1) yes
O(2) Cu(1) N(1) 87.9(2) yes
O(2) Cu(1) O1(10;0;0;1) 123.30(9) yes
O(2) Cu(1) N2(8;0;0;0) 85.48(8) yes
N(1) Cu(1) O1(10;0;0;1) 91.4(1) yes
N(1) Cu(1) N2(8;0;0;0) 95.2(1) yes
O1(10;0;0;1) Cu(1) N2(8;0;0;0) 150.73(3) yes
C(5) O(1) Cu(1) 121.8(4) yes
N(4) O(2) Cu(1) 115.3(3) yes
C(1) N(1) C(4) 116.1(6) yes
C(1) N(1) Cu(1) 120.8(4) yes
C(4) N(1) Cu(1) 121.9(4) yes
C(1) N(2) C(2) 117.4(4) yes
C(1) N(2) Cu1(15;0;0;-1) 118.9(3) yes
C(2) N(2) Cu1(15;0;0;-1) 123.7(4) yes
C(2) N(3) H(4) 119.5(6) no
C(2) N(3) H(5) 120.5(6) no
H(4) N(3) H(5) 120.0(8) no
O(2) N(4) O(3) 119.5(4) yes
O(2) N(4) O(4) 119.3(4) yes
O(3) N(4) O(4) 121.2(4) yes
C(4) C(3) C(2) 118.7(5) yes
C(4) C(3) H(2) 121.0(7) no
C(2) C(3) H(2) 120.4(8) no
H(1) C(1) N(1) 116.9(7) no
H(1) C(1) N(2) 116.3(6) no
N(1) C(1) N(2) 126.8(5) yes
H(3) C(4) N(1) 118.6(8) no
H(3) C(4) C(3) 119.3(7) no
N(1) C(4) C(3) 122.0(5) yes
N(2) C(2) N(3) 119.2(5) yes
N(2) C(2) C(3) 119.0(6) yes
N(3) C(2) C(3) 121.8(5) yes
H(6) C(5) H(7) 108.0(7) no
H(6) C(5) H(8) 105.7(9) no
H(6) C(5) O(1) 107.4(6) no
H(7) C(5) H(8) 113.9(8) no
H(7) C(5) O(1) 113.0(7) no
H(8) C(5) O(1) 108.4(5) no

loop_
_geom_bond_atom_site_label_1
_geom_bond_atom_site_label_2
_geom_bond_distance
_geom_bond_publ_flag
Cu(1) O(1) 1.917(5) yes
Cu(1) O(2) 2.315(3) yes
Cu(1) N(1) 1.973(6) yes
O(1) C(5) 1.425(6) yes
O(2) N(4) 1.263(5) yes
O(3) N(4) 1.236(6) yes
O(4) N(4) 1.249(5) yes
O(5) O(7) 1.39(5) yes
N(1) C(1) 1.333(7) yes
N(1) C(4) 1.373(7) yes
N(2) C(1) 1.327(9) yes
N(2) C(2) 1.372(7) yes
N(3) C(2) 1.310(9) yes
N(3) H(4) 0.950(7) no
N(3) H(5) 0.950(7) no
C(3) C(4) 1.35(1) yes
C(3) C(2) 1.423(8) yes
C(3) H(2) 0.950(8) no
C(1) H(1) 0.950(7) no
C(4) H(3) 0.950(8) no
C(5) H(6) 1.049(8) no
C(5) H(7) 0.995(8) no
C(5) H(8) 0.92(1) no

loop_
_geom_contact_atom_site_label_1
_geom_contact_atom_site_label_2
_geom_contact_distance
_geom_contact_publ_flag
_geom_contact_site_symmetry_2
Cu(1) O(1) 1.917(5) yes 55501
Cu(1) O(2) 2.315(3) yes 55501
Cu(1) O(3) 3.039(4) yes 55501
Cu(1) N(1) 1.973(6) yes 55501
Cu(1) N(2) 2.088(4) yes 55508
Cu(1) N(3) 3.226(5) yes 55508
Cu(1) N(4) 3.074(4) yes 55501
Cu(1) C(1) 2.891(7) yes 55501
Cu(1) C(1) 2.966(5) yes 55508
Cu(1) C(4) 2.940(7) yes 55501
Cu(1) C(2) 3.070(5) yes 55508
Cu(1) C(5) 2.930(7) yes 55501
Cu(1) H(1) 2.911(6) no 55501
Cu(1) H(1) 2.924(5) no 55508
Cu(1) H(3) 3.002(6) no 55501
Cu(1) H(5) 2.702(6) no 55508
Cu(1) H(6) 3.363(7) no 55501
Cu(1) H(7) 2.969(6) no 55501
O(1) Cu(1) 1.917(5) yes 55501
O(1) O(2) 3.201(6) yes 55501
O(1) O(3) 3.361(6) yes 55501
O(1) N(2) 2.958(6) yes 55508
O(1) N(3) 2.815(5) yes 55508
O(1) C(2) 3.270(6) yes 55508
O(1) H(4) 3.557(5) no 55508
O(1) H(5) 2.068(5) no 55508
O(1) H(6) 2.007(6) no 55501
O(1) H(7) 2.032(5) no 55501
O(1) H(8) 1.926(8) no 55501
O(2) Cu(1) 2.315(3) yes 55501
O(2) O(1) 3.201(6) yes 55501
O(2) O(3) 2.159(5) yes 55501
O(2) O(4) 2.168(5) yes 55501
O(2) N(1) 2.985(6) yes 55501
O(2) N(2) 2.993(5) yes 55508
O(2) C(1) 3.202(7) yes 55501
O(2) C(1) 3.051(6) yes 55508
O(2) C(5) 3.257(9) yes 55501
O(2) H(1) 2.770(7) no 55501
O(2) H(1) 2.573(6) no 55508
O(2) H(6) 3.232(9) no 55501
O(2) H(7) 2.866(9) no 55501
O(3) Cu(1) 3.039(4) yes 55501
O(3) O(1) 3.361(6) yes 55501
O(3) O(2) 2.159(5) yes 55501
O(3) O(4) 2.165(5) yes 55501
O(3) C(1) 3.506(9) yes 55501
O(3) C(5) 3.577(9) yes 55501
O(3) H(1) 2.684(9) no 55501
O(3) H(6) 3.035(9) no 55501
O(4) O(2) 2.168(5) yes 55501
O(4) O(3) 2.165(5) yes 55501
O(4) O(8) 3.25(4) yes 55508
O(4) H(1) 3.526(7) no 55501
O(5) O(6) 3.57(7) yes 55504
O(5) O(6) 1.82(8) yes 55505
O(5) O(8) 3.15(5) yes 55501
O(5) O(8) 3.43(5) yes 55505
O(6) O(5) 3.57(7) yes 55504
O(6) O(5) 1.82(7) yes 55506
O(6) O(6) 2.55(8) yes 55502
O(6) O(6) 2.6(2) yes 55503
O(6) O(6) 3.0(1) yes 55505
O(6) O(6) 3.0(1) yes 55506
O(6) O(7) 2.82(7) yes 55506
O(6) O(8) 2.5(1) yes 55501
O(6) O(8) 2.7(1) yes 55502
O(6) O(8) 1.95(9) yes 55506
O(7) O(6) 2.82(7) yes 55505
O(7) O(7) 2.88(6) yes 55502
O(7) O(7) 2.88(5) yes 55503
O(8) O(5) 3.15(5) yes 55501
O(8) O(5) 3.43(5) yes 55506
O(8) O(6) 2.5(1) yes 55501
O(8) O(6) 2.75(7) yes 55503
O(8) O(6) 1.95(7) yes 55505
O(8) O(8) 2.75(6) yes 55505
O(8) O(8) 2.75(6) yes 55506
O(8) H(6) 3.24(4) no 55510
N(1) Cu(1) 1.973(6) yes 55501
N(1) O(2) 2.985(6) yes 55501
N(1) N(2) 2.378(7) yes 55501
N(1) N(2) 2.999(7) yes 55508
N(1) C(3) 2.381(9) yes 55501
N(1) C(1) 3.215(6) yes 55508
N(1) C(2) 2.761(9) yes 55501
N(1) H(1) 1.955(6) no 55501
N(1) H(1) 2.779(6) no 55508
N(1) H(2) 3.240(8) no 55501
N(1) H(3) 2.010(6) no 55501
N(2) O(4) 3.482(5) yes 55508
N(2) N(1) 2.378(7) yes 55501
N(2) N(3) 2.313(8) yes 55501
N(2) C(3) 2.409(6) yes 55501
N(2) C(4) 2.736(7) yes 55501
N(2) H(1) 1.944(8) no 55501
N(2) H(2) 3.268(6) no 55501
N(2) H(4) 3.176(7) no 55501
N(2) H(5) 2.491(8) no 55501
N(3) N(2) 2.313(8) yes 55501
N(3) C(3) 2.388(9) yes 55501
N(3) C(1) 3.502(9) yes 55501
N(3) C(4) 3.590(9) yes 55501
N(3) H(2) 2.610(8) no 55501
N(4) Cu(1) 3.074(4) yes 55501
N(4) C(1) 3.491(8) yes 55501
N(4) H(1) 2.753(8) no 55501
N(4) H(6) 3.22(1) no 55501
N(4) H(7) 3.458(9) no 55501
C(3) O(3) 3.224(6) yes 55515
C(3) O(4) 3.479(6) yes 55508
C(3) N(1) 2.381(9) yes 55501
C(3) N(2) 2.409(6) yes 55501
C(3) N(3) 2.388(9) yes 55501
C(3) C(1) 2.674(8) yes 55501
C(3) H(3) 1.99(1) no 55501
C(3) H(4) 2.556(9) no 55501
C(3) H(5) 3.252(8) no 55501
C(1) Cu(1) 2.891(7) yes 55501
C(1) O(2) 3.202(7) yes 55501
C(1) O(3) 3.506(9) yes 55501
C(1) N(3) 3.502(9) yes 55501
C(1) N(4) 3.491(8) yes 55501
C(1) C(3) 2.674(8) yes 55501
C(1) C(4) 2.296(6) yes 55501
C(1) C(2) 2.306(9) yes 55501
C(1) H(1) 3.562(7) no 55508
C(1) H(3) 3.155(7) no 55501
C(4) Cu(1) 2.940(7) yes 55501
C(4) O(3) 3.209(7) yes 55515
C(4) O(4) 3.326(6) yes 55515
C(4) N(2) 2.736(7) yes 55501
C(4) N(2) 3.326(8) yes 55508
C(4) N(3) 3.590(9) yes 55501
C(4) C(1) 2.296(6) yes 55501
C(4) C(1) 3.422(7) yes 55508
C(4) C(2) 2.384(9) yes 55501
C(4) H(1) 3.150(7) no 55501
C(4) H(1) 3.152(7) no 55508
C(4) H(2) 2.01(1) no 55501
C(2) O(4) 3.335(6) yes 55508
C(2) N(1) 2.761(9) yes 55501
C(2) C(1) 2.306(9) yes 55501
C(2) C(4) 2.384(9) yes 55501
C(2) H(1) 3.153(9) no 55501
C(2) H(2) 2.073(7) no 55501
C(2) H(3) 3.247(9) no 55501
C(2) H(4) 1.961(9) no 55501
C(2) H(5) 1.970(9) no 55501
C(5) Cu(1) 2.930(7) yes 55501
C(5) O(2) 3.257(9) yes 55501
C(5) O(3) 3.577(9) yes 55501
C(5) N(2) 3.388(9) yes 55508
C(5) N(3) 3.254(7) yes 55508
C(5) C(2) 3.569(8) yes 55508
C(5) H(5) 2.809(7) no 55508
H(1) Cu(1) 2.911(6) no 55501
H(1) O(2) 2.770(7) no 55501
H(1) O(3) 2.684(9) no 55501
H(1) O(4) 3.526(7) no 55501
H(1) N(1) 1.955(6) no 55501
H(1) N(2) 1.944(8) no 55501
H(1) N(4) 2.753(8) no 55501
H(1) C(4) 3.150(7) no 55501
H(1) C(2) 3.153(9) no 55501
H(2) O(3) 2.717(6) no 55515
H(2) N(1) 3.240(8) no 55501
H(2) N(2) 3.268(6) no 55501
H(2) N(3) 2.610(8) no 55501
H(2) C(4) 2.01(1) no 55501
H(2) C(2) 2.073(7) no 55501
H(3) Cu(1) 3.002(6) no 55501
H(3) O(3) 2.667(7) no 55515
H(3) O(4) 2.393(6) no 55515
H(3) N(1) 2.010(6) no 55501
H(3) N(2) 2.936(8) no 55508
H(3) N(4) 2.888(6) no 55515
H(3) C(3) 1.99(1) no 55501
H(3) C(1) 3.155(7) no 55501
H(3) C(1) 3.153(7) no 55508
H(3) C(2) 3.247(9) no 55501
H(4) N(2) 3.176(7) no 55501
H(4) C(3) 2.556(9) no 55501
H(4) C(2) 1.961(9) no 55501
H(5) N(2) 2.491(8) no 55501
H(5) C(3) 3.252(8) no 55501
H(5) C(2) 1.970(9) no 55501
H(6) Cu(1) 3.363(7) no 55501
H(6) O(1) 2.007(6) no 55501
H(6) O(2) 3.232(9) no 55501
H(6) O(3) 3.035(9) no 55501
H(6) O(5) 3.52(2) no 55508
H(6) O(8) 3.24(4) no 55510
H(6) N(4) 3.22(1) no 55501
H(7) Cu(1) 2.969(6) no 55501
H(7) O(1) 2.032(5) no 55501
H(7) O(2) 2.866(9) no 55501
H(7) O(5) 3.38(2) no 55508
H(7) O(7) 3.35(3) no 55508
H(7) N(2) 2.909(8) no 55508
H(7) N(3) 3.184(7) no 55508
H(7) N(4) 3.458(9) no 55501
H(7) C(2) 3.152(8) no 55508
H(8) O(1) 1.926(8) no 55501
H(8) O(7) 3.59(4) no 55509
H(8) N(3) 3.265(8) no 55508
Cu(1) O(1) 1.969(3) yes 55610
Cu(1) N(2) 2.088(4) yes 55508

loop_
_geom_torsion_atom_site_label_1
_geom_torsion_atom_site_label_2
_geom_torsion_atom_site_label_3
_geom_torsion_atom_site_label_4
_geom_torsion
_geom_torsion_publ_flag
O(2) Cu(1) O(1) C(5) 25.3(4) yes
N(1) Cu(1) O(1) C(5) 144.9(5) yes
O1(10;0;0;1) Cu(1) O(1) C(5) 147.8(4) yes
N2(8;0;0;0) Cu(1) O(1) C(5) -60.8(4) yes
O(1) Cu(1) O(2) N(4) 72.6(5) yes
N(1) Cu(1) O(2) N(4) -97.4(5) yes
O1(10;0;0;1) Cu(1) O(2) N(4) -7.1(5) yes
N2(8;0;0;0) Cu(1) O(2) N(4) 167.2(5) yes
O(1) Cu(1) N(1) C(1) -65.0(7) yes
O(1) Cu(1) N(1) C(4) 102.0(6) yes
O(2) Cu(1) N(1) C(1) 55.4(3) yes
O(2) Cu(1) N(1) C(4) -137.5(3) yes
O1(10;0;0;1) Cu(1) N(1) C(1) -67.9(3) yes
O1(10;0;0;1) Cu(1) N(1) C(4) 99.2(3) yes
N2(8;0;0;0) Cu(1) N(1) C(1) 140.7(3) yes
N2(8;0;0;0) Cu(1) N(1) C(4) -52.3(3) yes
Cu(1) O(1) C(5) H(6) -91.7(7) no
Cu(1) O(1) C(5) H(7) 27.4(8) no
Cu(1) O(1) C(5) H(8) 154.6(6) no
Cu(1) O(2) N(4) O(3) -4.5(8) yes
Cu(1) O(2) N(4) O(4) 174.5(5) yes
Cu(1) N(1) C(1) N(2) 168.4(4) yes
Cu(1) N(1) C(1) H(1) -12.5(7) no
C(4) N(1) C(1) N(2) 0.6(7) yes
Cu(1) N(1) C(4) C(3) -167.3(4) yes
Cu(1) N(1) C(4) H(3) 11.6(7) no
C(1) N(1) C(4) C(3) 0.4(7) yes
C(1) N(1) C(4) H(3) 179.2(5) no
C(2) N(2) C(1) N(1) -1.5(7) yes
C(2) N(2) C(1) H(1) 179.4(5) no
Cu1(15;0;0;-1) N(2) C(1) N(1) 177.8(4) yes
Cu1(15;0;0;-1) N(2) C(1) H(1) -1.4(7) no
C(1) N(2) C(2) N(3) -178.8(4) yes
C(1) N(2) C(2) C(3) 1.3(6) yes
Cu1(15;0;0;-1) N(2) C(2) N(3) 2.0(6) yes
Cu1(15;0;0;-1) N(2) C(2) C(3) -177.9(4) yes
H(4) N(3) C(2) N(2) 179.3(5) no
H(4) N(3) C(2) C(3) -0.8(8) no
H(5) N(3) C(2) N(2) -0.7(8) no
H(5) N(3) C(2) C(3) 179.2(5) no
C(2) C(3) C(4) N(1) -0.4(7) yes
C(2) C(3) C(4) H(3) -179.3(6) no
H(2) C(3) C(4) N(1) 179.0(6) no
H(2) C(3) C(4) H(3) 0.1(9) no
C(4) C(3) C(2) N(2) -0.4(7) yes
C(4) C(3) C(2) N(3) 179.7(5) yes
H(2) C(3) C(2) N(3) 0.2(9) no
